data_7107130
loop_
_publ_author_name
'Kamaljit Singh'
'Tarunpreet Singh Virk'
'Jing Zhang'
'Wei Xu'
'Daoben Zhu'

_publ_section_title
;
 Oxygen bridged neutral annulenes: a novel class of materials for organic
 field-effect transistors
;
_journal_name_full Chem.Commun.
_journal_page_first 121
_journal_paper_doi 10.1039/c1cc16344b
_journal_volume 48
_journal_year 2012
_chemical_formula_sum 'C36 H26 O4'
_chemical_formula_weight 522.57
_chemical_name_systematic
;
?
;
_space_group_IT_number 61
_symmetry_cell_setting orthorhombic
_symmetry_space_group_name_Hall '-P 2ac 2ab'
_symmetry_space_group_name_H-M 'P b c a'
_atom_sites_solution_hydrogens geom
_atom_sites_solution_primary direct
_atom_sites_solution_secondary difmap
_audit_creation_method SHELXL-97
_cell_angle_alpha 90.00
_cell_angle_beta 90.00
_cell_angle_gamma 90.00
_cell_formula_units_Z 4
_cell_length_a 34.541(2)
_cell_length_b 9.5379(7)
_cell_length_c 7.8246(6)
_cell_measurement_reflns_used 2737
_cell_measurement_temperature 293(2)
_cell_measurement_theta_max 32.7152
_cell_measurement_theta_min 3.3609
_cell_volume 2577.8(3)
_computing_cell_refinement 'CrysAlis RED, Oxford Diffraction Ltd.,'
_computing_data_collection 'CrysAlis CCD, Oxford Diffraction Ltd.,'
_computing_data_reduction 'CrysAlis RED, Oxford Diffraction Ltd.,'
_computing_molecular_graphics Ortep3
_computing_publication_material Shelx97
_computing_structure_refinement 'SHELXL-97 (Sheldrick, 1997)'
_computing_structure_solution 'SHELXS-97 (Sheldrick, 1997)'
_diffrn_ambient_temperature 293(2)
_diffrn_detector_area_resol_mean 15.9948
_diffrn_measured_fraction_theta_full 0.998
_diffrn_measured_fraction_theta_max 0.998
_diffrn_measurement_device_type 'OXFORD DIFFRACTION XCALIBUR-S'
_diffrn_measurement_method \w/q-scan
_diffrn_radiation_monochromator graphite
_diffrn_radiation_source 'Enhance (Mo) X-ray Source'
_diffrn_radiation_type MoK\a
_diffrn_radiation_wavelength 0.71073
_diffrn_reflns_av_R_equivalents 0.0975
_diffrn_reflns_av_sigmaI/netI 0.0929
_diffrn_reflns_limit_h_max 41
_diffrn_reflns_limit_h_min -41
_diffrn_reflns_limit_k_max 11
_diffrn_reflns_limit_k_min -10
_diffrn_reflns_limit_l_max 9
_diffrn_reflns_limit_l_min -9
_diffrn_reflns_number 17815
_diffrn_reflns_theta_full 25.00
_diffrn_reflns_theta_max 25.00
_diffrn_reflns_theta_min 3.42
_exptl_absorpt_coefficient_mu 0.087
_exptl_absorpt_correction_T_max 0.9888
_exptl_absorpt_correction_T_min 0.9820
_exptl_absorpt_correction_type multi-scan
_exptl_absorpt_process_details
;
CrysAlis RED, Oxford Diffraction Ltd.,
Version 1.171.31.7 (release 18-10-2006 CrysAlis171 .NET)
(compiled Oct 18 2006,16:28:17)
Empirical absorption correction using spherical harmonics,
implemented in SCALE3 ABSPACK scaling algorithm.
;
_exptl_crystal_colour black
_exptl_crystal_density_diffrn 1.347
_exptl_crystal_density_method 'not measured'
_exptl_crystal_description plate
_exptl_crystal_F_000 1096
_exptl_crystal_size_max 0.21
_exptl_crystal_size_mid 0.17
_exptl_crystal_size_min 0.13
_refine_diff_density_max 0.149
_refine_diff_density_min -0.122
_refine_diff_density_rms 0.032
_refine_ls_extinction_method none
_refine_ls_goodness_of_fit_ref 0.813
_refine_ls_hydrogen_treatment riding
_refine_ls_matrix_type full
_refine_ls_number_parameters 182
_refine_ls_number_reflns 2270
_refine_ls_number_restraints 0
_refine_ls_restrained_S_all 0.813
_refine_ls_R_factor_all 0.1091
_refine_ls_R_factor_gt 0.0418
_refine_ls_shift/su_max 0.000
_refine_ls_shift/su_mean 0.000
_refine_ls_structure_factor_coef Fsqd
_refine_ls_weighting_details 'calc w=1/[\s^2^(Fo^2^)+(0.0337P)^2^+0.0000P] where P=(Fo^2^+2Fc^2^)/3'
_refine_ls_weighting_scheme calc
_refine_ls_wR_factor_gt 0.0776
_refine_ls_wR_factor_ref 0.0872
_reflns_number_gt 1088
_reflns_number_total 2270
_reflns_threshold_expression >2sigma(I)
_cod_data_source_file c1cc16344b.txt
_cod_data_source_block gnu050
_cod_database_code 7107130

loop_
_symmetry_equiv_pos_as_xyz
'x, y, z'
'-x+1/2, -y, z+1/2'
'x+1/2, -y+1/2, -z'
'-x, y+1/2, -z+1/2'
'-x, -y, -z'
'x-1/2, y, -z-1/2'
'-x-1/2, y-1/2, z'
'x, -y-1/2, z-1/2'

loop_
_atom_site_label
_atom_site_type_symbol
_atom_site_fract_x
_atom_site_fract_y
_atom_site_fract_z
_atom_site_U_iso_or_equiv
_atom_site_adp_type
_atom_site_occupancy
_atom_site_symmetry_multiplicity
_atom_site_calc_flag
_atom_site_refinement_flags
O1 O 0.55805(5) 1.19579(16) 0.60512(19) 0.0472(4) Uani 1 1 d .
O2 O 0.56452(4) 0.93715(16) 0.56863(19) 0.0452(4) Uani 1 1 d .
C1 C 0.54105(7) 1.3250(3) 0.6311(3) 0.0425(6) Uani 1 1 d .
C2 C 0.56909(8) 1.4146(3) 0.6917(3) 0.0488(7) Uani 1 1 d .
H2 H 0.5655 1.5084 0.7203 0.059 Uiso 1 1 calc R
C3 C 0.60330(8) 1.3413(3) 0.7026(3) 0.0481(7) Uani 1 1 d .
H3 H 0.6269 1.3773 0.7392 0.058 Uiso 1 1 calc R
C4 C 0.59657(7) 1.2043(3) 0.6498(3) 0.0417(6) Uani 1 1 d .
C5 C 0.61897(7) 1.0840(3) 0.6348(3) 0.0392(6) Uani 1 1 d .
C6 C 0.60398(7) 0.9531(3) 0.5831(3) 0.0401(6) Uani 1 1 d .
C7 C 0.62073(7) 0.8280(3) 0.5285(3) 0.0468(7) Uani 1 1 d .
H7 H 0.6471 0.8082 0.5262 0.056 Uiso 1 1 calc R
C8 C 0.59161(8) 0.7389(3) 0.4786(3) 0.0474(7) Uani 1 1 d .
H8 H 0.5949 0.6487 0.4359 0.057 Uiso 1 1 calc R
C9 C 0.55670(7) 0.8053(2) 0.5024(3) 0.0403(6) Uani 1 1 d .
C10 C 0.51764(7) 0.7842(2) 0.4691(3) 0.0430(6) Uani 1 1 d .
H10 H 0.5017 0.8598 0.4958 0.052 Uiso 1 1 calc R
C11 C 0.49879(7) 0.6704(3) 0.4034(3) 0.0453(7) Uani 1 1 d .
H11 H 0.5126 0.5887 0.3812 0.054 Uiso 1 1 calc R
C12 C 0.66108(7) 1.0917(2) 0.6696(3) 0.0396(6) Uani 1 1 d .
C13 C 0.68432(7) 1.1960(3) 0.5995(3) 0.0440(7) Uani 1 1 d .
H13 H 0.6733 1.2637 0.5291 0.053 Uiso 1 1 calc R
C14 C 0.72361(7) 1.2002(3) 0.6331(3) 0.0450(7) Uani 1 1 d .
H14 H 0.7384 1.2720 0.5861 0.054 Uiso 1 1 calc R
C15 C 0.74151(7) 1.1012(3) 0.7345(3) 0.0444(7) Uani 1 1 d .
C16 C 0.78453(7) 1.1033(3) 0.7683(3) 0.0606(8) Uani 1 1 d .
H16A H 0.7960 1.1817 0.7103 0.091 Uiso 1 1 calc R
H16B H 0.7959 1.0179 0.7271 0.091 Uiso 1 1 calc R
H16C H 0.7890 1.1116 0.8890 0.091 Uiso 1 1 calc R
C17 C 0.71837(7) 0.9986(3) 0.8052(3) 0.0475(7) Uani 1 1 d .
H17 H 0.7295 0.9307 0.8750 0.057 Uiso 1 1 calc R
C18 C 0.67905(7) 0.9945(3) 0.7746(3) 0.0481(7) Uani 1 1 d .
H18 H 0.6642 0.9247 0.8257 0.058 Uiso 1 1 calc R

loop_
_atom_site_aniso_label
_atom_site_aniso_U_11
_atom_site_aniso_U_22
_atom_site_aniso_U_33
_atom_site_aniso_U_23
_atom_site_aniso_U_13
_atom_site_aniso_U_12
O1 0.0391(11) 0.0381(10) 0.0643(11) -0.0070(9) -0.0056(9) 0.0020(9)
O2 0.0355(11) 0.0410(11) 0.0593(11) -0.0025(8) -0.0017(8) -0.0006(8)
C1 0.0440(17) 0.0349(16) 0.0486(15) -0.0047(12) 0.0015(13) -0.0012(14)
C2 0.0550(19) 0.0391(16) 0.0522(16) -0.0062(13) -0.0007(14) -0.0034(15)
C3 0.0434(17) 0.0485(18) 0.0524(16) -0.0070(13) -0.0020(13) -0.0064(14)
C4 0.0328(16) 0.0448(17) 0.0474(16) 0.0022(14) -0.0049(12) -0.0004(14)
C5 0.0355(16) 0.0427(17) 0.0395(15) 0.0023(12) -0.0018(12) -0.0022(14)
C6 0.0318(16) 0.0432(17) 0.0454(15) 0.0043(13) 0.0010(12) 0.0019(13)
C7 0.0358(15) 0.0517(18) 0.0528(16) -0.0041(13) 0.0020(13) 0.0027(14)
C8 0.0497(19) 0.0401(16) 0.0524(17) -0.0066(13) 0.0064(14) 0.0039(14)
C9 0.0393(16) 0.0329(15) 0.0487(15) -0.0012(13) 0.0038(12) -0.0030(13)
C10 0.0415(17) 0.0372(16) 0.0502(16) -0.0043(13) 0.0038(13) 0.0019(12)
C11 0.0456(17) 0.0354(16) 0.0549(16) 0.0003(13) 0.0040(13) 0.0029(14)
C12 0.0381(16) 0.0426(17) 0.0380(15) -0.0009(12) 0.0005(12) 0.0011(13)
C13 0.0424(17) 0.0479(17) 0.0417(15) 0.0033(13) -0.0024(12) 0.0007(14)
C14 0.0387(17) 0.0465(17) 0.0499(16) 0.0019(13) 0.0031(12) -0.0059(14)
C15 0.0370(17) 0.0469(18) 0.0491(17) -0.0070(13) -0.0024(13) -0.0024(14)
C16 0.0412(18) 0.068(2) 0.073(2) -0.0073(15) -0.0065(14) -0.0018(14)
C17 0.0429(18) 0.0516(18) 0.0480(15) 0.0055(14) -0.0079(13) 0.0028(14)
C18 0.0427(18) 0.0507(17) 0.0509(16) 0.0077(14) -0.0011(13) -0.0024(14)

loop_
_atom_type_symbol
_atom_type_description
_atom_type_scat_dispersion_real
_atom_type_scat_dispersion_imag
_atom_type_scat_source
C C 0.0033 0.0016 'International Tables Vol C Tables 4.2.6.8 and 6.1.1.4'
H H 0.0000 0.0000 'International Tables Vol C Tables 4.2.6.8 and 6.1.1.4'
O O 0.0106 0.0060 'International Tables Vol C Tables 4.2.6.8 and 6.1.1.4'

loop_
_geom_angle_atom_site_label_1
_geom_angle_atom_site_label_2
_geom_angle_atom_site_label_3
_geom_angle
_geom_angle_site_symmetry_1
_geom_angle_site_symmetry_3
C4 O1 C1 108.70(19) . .
C6 O2 C9 108.90(18) . .
C2 C1 O1 107.8(2) . .
C2 C1 C11 137.5(3) . 5_676
O1 C1 C11 114.6(2) . 5_676
C1 C2 C3 108.1(2) . .
C1 C2 H2 126.0 . .
C3 C2 H2 126.0 . .
C2 C3 C4 108.4(2) . .
C2 C3 H3 125.8 . .
C4 C3 H3 125.8 . .
O1 C4 C5 117.9(2) . .
O1 C4 C3 107.0(2) . .
C5 C4 C3 135.1(2) . .
C4 C5 C6 123.4(2) . .
C4 C5 C12 119.4(2) . .
C6 C5 C12 117.2(2) . .
O2 C6 C7 106.9(2) . .
O2 C6 C5 119.0(2) . .
C7 C6 C5 133.9(2) . .
C8 C7 C6 108.2(2) . .
C8 C7 H7 125.9 . .
C6 C7 H7 125.9 . .
C7 C8 C9 108.6(2) . .
C7 C8 H8 125.7 . .
C9 C8 H8 125.7 . .
C8 C9 O2 107.3(2) . .
C8 C9 C10 139.5(2) . .
O2 C9 C10 113.0(2) . .
C11 C10 C9 130.5(2) . .
C11 C10 H10 114.8 . .
C9 C10 H10 114.8 . .
C10 C11 C1 121.0(2) . 5_676
C10 C11 H11 119.5 . .
C1 C11 H11 119.5 5_676 .
C18 C12 C13 117.0(2) . .
C18 C12 C5 121.0(2) . .
C13 C12 C5 122.0(2) . .
C14 C13 C12 120.8(2) . .
C14 C13 H13 119.6 . .
C12 C13 H13 119.6 . .
C15 C14 C13 121.9(2) . .
C15 C14 H14 119.0 . .
C13 C14 H14 119.0 . .
C17 C15 C14 117.2(2) . .
C17 C15 C16 120.6(2) . .
C14 C15 C16 122.2(2) . .
C15 C16 H16A 109.5 . .
C15 C16 H16B 109.5 . .
H16A C16 H16B 109.5 . .
C15 C16 H16C 109.5 . .
H16A C16 H16C 109.5 . .
H16B C16 H16C 109.5 . .
C15 C17 C18 121.4(2) . .
C15 C17 H17 119.3 . .
C18 C17 H17 119.3 . .
C17 C18 C12 121.6(2) . .
C17 C18 H18 119.2 . .
C12 C18 H18 119.2 . .

loop_
_geom_bond_atom_site_label_1
_geom_bond_atom_site_label_2
_geom_bond_distance
_geom_bond_site_symmetry_2
O1 C4 1.378(3) .
O1 C1 1.380(3) .
O2 C6 1.376(2) .
O2 C9 1.387(2) .
C1 C2 1.376(3) .
C1 C11 1.403(3) 5_676
C2 C3 1.376(3) .
C2 H2 0.9300 .
C3 C4 1.390(3) .
C3 H3 0.9300 .
C4 C5 1.389(3) .
C5 C6 1.411(3) .
C5 C12 1.482(3) .
C6 C7 1.393(3) .
C7 C8 1.373(3) .
C7 H7 0.9300 .
C8 C9 1.375(3) .
C8 H8 0.9300 .
C9 C10 1.389(3) .
C10 C11 1.366(3) .
C10 H10 0.9300 .
C11 C1 1.403(3) 5_676
C11 H11 0.9300 .
C12 C18 1.386(3) .
C12 C13 1.391(3) .
C13 C14 1.383(3) .
C13 H13 0.9300 .
C14 C15 1.380(3) .
C14 H14 0.9300 .
C15 C17 1.379(3) .
C15 C16 1.509(3) .
C16 H16A 0.9600 .
C16 H16B 0.9600 .
C16 H16C 0.9600 .
C17 C18 1.379(3) .
C17 H17 0.9300 .
C18 H18 0.9300 .

loop_
_geom_torsion_atom_site_label_1
_geom_torsion_atom_site_label_2
_geom_torsion_atom_site_label_3
_geom_torsion_atom_site_label_4
_geom_torsion
_geom_torsion_site_symmetry_1
_geom_torsion_site_symmetry_4
C4 O1 C1 C2 0.2(2) . .
C4 O1 C1 C11 -177.6(2) . 5_676
O1 C1 C2 C3 0.2(3) . .
C11 C1 C2 C3 177.3(3) 5_676 .
C1 C2 C3 C4 -0.5(3) . .
C1 O1 C4 C5 179.32(19) . .
C1 O1 C4 C3 -0.5(2) . .
C2 C3 C4 O1 0.6(3) . .
C2 C3 C4 C5 -179.1(2) . .
O1 C4 C5 C6 -2.7(3) . .
C3 C4 C5 C6 177.1(3) . .
O1 C4 C5 C12 175.59(19) . .
C3 C4 C5 C12 -4.7(4) . .
C9 O2 C6 C7 -1.3(3) . .
C9 O2 C6 C5 174.87(19) . .
C4 C5 C6 O2 -9.2(3) . .
C12 C5 C6 O2 172.5(2) . .
C4 C5 C6 C7 165.8(2) . .
C12 C5 C6 C7 -12.5(4) . .
O2 C6 C7 C8 1.2(3) . .
C5 C6 C7 C8 -174.2(2) . .
C6 C7 C8 C9 -0.6(3) . .
C7 C8 C9 O2 -0.2(3) . .
C7 C8 C9 C10 173.6(3) . .
C6 O2 C9 C8 1.0(2) . .
C6 O2 C9 C10 -174.66(18) . .
C8 C9 C10 C11 5.9(5) . .
O2 C9 C10 C11 179.5(2) . .
C9 C10 C11 C1 -175.5(2) . 5_676
C4 C5 C12 C18 132.0(2) . .
C6 C5 C12 C18 -49.6(3) . .
C4 C5 C12 C13 -47.9(3) . .
C6 C5 C12 C13 130.4(2) . .
C18 C12 C13 C14 0.5(3) . .
C5 C12 C13 C14 -179.6(2) . .
C12 C13 C14 C15 1.0(4) . .
C13 C14 C15 C17 -1.5(3) . .
C13 C14 C15 C16 178.5(2) . .
C14 C15 C17 C18 0.6(4) . .
C16 C15 C17 C18 -179.5(2) . .
C15 C17 C18 C12 1.0(4) . .
C13 C12 C18 C17 -1.5(4) . .
C5 C12 C18 C17 178.6(2) . .
